data_4515928
loop_
_publ_author_name
'Fang, Jing'
'Zhang, Qi'
'Li, Meiqi'
'Wang, Jian-Rong'
'Mei, Xuefeng'

_publ_section_title
;
 Isostructural Solvates of Naturally Occurring Allocryptopine Exhibit Both
 Mechanochromic and Hydrochromic Luminescent Properties.
;
_journal_issue 8
_journal_name_full 'ACS omega'
_journal_page_first 9220
_journal_page_last 9226
_journal_paper_doi 10.1021/acsomega.8b01267
_journal_volume 3
_journal_year 2018
_chemical_formula_moiety '2(C21 H23 N O5), C4 O'
_chemical_formula_sum 'C46 H46 N2 O11'
_chemical_formula_weight 802.85
_space_group_crystal_system monoclinic
_space_group_IT_number 14
_space_group_name_Hall '-P 2yn'
_space_group_name_H-M_alt 'P 1 21/n 1'
_atom_sites_solution_hydrogens geom
_atom_sites_solution_primary dual
_audit_creation_date 2017-06-01
_audit_creation_method
;
Olex2 1.2-alpha
(compiled 2017.05.22 svn.r3414 for OlexSys, GUI svn.r5347)
;
_cell_angle_alpha 90
_cell_angle_beta 111.1380(10)
_cell_angle_gamma 90
_cell_formula_units_Z 2
_cell_length_a 10.8577(2)
_cell_length_b 14.2462(3)
_cell_length_c 13.9180(3)
_cell_measurement_reflns_used 5214
_cell_measurement_temperature 173
_cell_measurement_theta_max 27.24
_cell_measurement_theta_min 2.467
_cell_volume 2007.99(7)
_computing_cell_refinement 'SAINT v8.34A (Bruker, 2013)'
_computing_data_reduction 'SAINT v8.34A (Bruker, 2013)'
_computing_molecular_graphics 'Olex2 (Dolomanov et al., 2009)'
_computing_publication_material 'Olex2 (Dolomanov et al., 2009)'
_computing_structure_refinement 'ShelXL (Sheldrick, 2015)'
_computing_structure_solution 'ShelXT (Sheldrick, 2015)'
_diffrn_ambient_temperature 173
_diffrn_measured_fraction_theta_full 0.999
_diffrn_measured_fraction_theta_max 0.999
_diffrn_measurement_device_type 'Bruker APEX-II CCD'
_diffrn_measurement_method '\f and \w scans'
_diffrn_radiation_type MoK\a
_diffrn_radiation_wavelength 0.71073
_diffrn_reflns_av_R_equivalents 0.0264
_diffrn_reflns_av_unetI/netI 0.0221
_diffrn_reflns_Laue_measured_fraction_full 0.999
_diffrn_reflns_Laue_measured_fraction_max 0.999
_diffrn_reflns_limit_h_max 13
_diffrn_reflns_limit_h_min -11
_diffrn_reflns_limit_k_max 14
_diffrn_reflns_limit_k_min -17
_diffrn_reflns_limit_l_max 16
_diffrn_reflns_limit_l_min -16
_diffrn_reflns_number 15693
_diffrn_reflns_point_group_measured_fraction_full 0.999
_diffrn_reflns_point_group_measured_fraction_max 0.999
_diffrn_reflns_theta_full 25.242
_diffrn_reflns_theta_max 25.500
_diffrn_reflns_theta_min 2.057
_diffrn_standards_number 0
_exptl_absorpt_coefficient_mu 0.095
_exptl_absorpt_correction_T_max 0.7456
_exptl_absorpt_correction_T_min 0.6718
_exptl_absorpt_correction_type multi-scan
_exptl_absorpt_process_details
'SADABS-2014/5 (Bruker,2014/5) was used for absorption correction. wR2(int) was 0.0596 before and 0.0444 after correction. The Ratio of minimum to maximum transmission is 0.9010. The \l/2 correction factor is 0.00150.'
_exptl_crystal_colour colourless
_exptl_crystal_colour_primary colourless
_exptl_crystal_density_diffrn 1.328
_exptl_crystal_description block
_exptl_crystal_F_000 848
_exptl_crystal_size_max 0.19
_exptl_crystal_size_mid 0.12
_exptl_crystal_size_min 0.05
_refine_diff_density_max 0.517
_refine_diff_density_min -0.231
_refine_diff_density_rms 0.052
_refine_ls_extinction_method none
_refine_ls_goodness_of_fit_ref 1.077
_refine_ls_hydrogen_treatment constr
_refine_ls_matrix_type full
_refine_ls_number_parameters 274
_refine_ls_number_reflns 3733
_refine_ls_number_restraints 0
_refine_ls_restrained_S_all 1.077
_refine_ls_R_factor_all 0.0565
_refine_ls_R_factor_gt 0.0451
_refine_ls_shift/su_max 0.000
_refine_ls_shift/su_mean 0.000
_refine_ls_structure_factor_coef Fsqd
_refine_ls_weighting_details 'w=1/[\s^2^(Fo^2^)+(0.0870P)^2^+0.4420P] where P=(Fo^2^+2Fc^2^)/3'
_refine_ls_weighting_scheme calc
_refine_ls_wR_factor_gt 0.1325
_refine_ls_wR_factor_ref 0.1413
_reflns_Friedel_coverage 0.000
_reflns_number_gt 3055
_reflns_number_total 3733
_reflns_threshold_expression 'I > 2\s(I)'
_cod_data_source_file ao8b01267_si_003.cif
_cod_data_source_block mo_2017077_0m
_cod_database_code 4515928
_shelx_shelxl_version_number 2014/7
_shelx_space_group_comment
;
The symmetry employed for this shelxl refinement is uniquely defined
by the following loop, which should always be used as a source of
symmetry information in preference to the above space-group names.
They are only intended as comments.
;
_olex2_refinement_description
;
1. Fixed Uiso
 At 1.2 times of:
  All C(H) groups, All C(H,H) groups
 At 1.5 times of:
  All C(H,H,H) groups
2. Others
 Fixed Sof: O3(0.5)
3.a Secondary CH2 refined with riding coordinates:
 C00G(H00A,H00C), C00J(H00D,H00E), C00M(H00G,H00J), C00N(H00K,H00L), C00P(H00P,
 H00Q)
3.b Aromatic/amide H refined with riding coordinates:
 C00B(H00B), C00F(H00F), C00H(H00H), C00I(H00I)
3.c Idealised Me refined as rotating group:
 C00O(H00M,H00N,H00O), C00Q(H00R,H00S,H00T), C00R(H00U,H00V,H00W)
;
_olex2_submission_special_instructions 'No special instructions were received'

loop_
_space_group_symop_operation_xyz
'x, y, z'
'-x+1/2, y+1/2, -z+1/2'
'-x, -y, -z'
'x-1/2, -y-1/2, z-1/2'

loop_
_atom_site_label
_atom_site_type_symbol
_atom_site_fract_x
_atom_site_fract_y
_atom_site_fract_z
_atom_site_U_iso_or_equiv
_atom_site_adp_type
_atom_site_occupancy
_atom_site_site_symmetry_order
_atom_site_calc_flag
_atom_site_refinement_flags_posn
_atom_site_refinement_flags_occupancy
O001 O 0.48373(12) 0.31816(8) 0.74396(8) 0.0339(3) Uani 1 1 d . .
O002 O 0.28757(12) 0.68129(8) 0.60784(10) 0.0369(3) Uani 1 1 d . .
O003 O 0.33146(13) -0.04962(9) 0.48486(10) 0.0397(3) Uani 1 1 d . .
O004 O 0.48462(13) -0.03288(9) 0.65062(10) 0.0416(4) Uani 1 1 d . .
O005 O 0.50761(12) 0.75188(9) 0.74843(10) 0.0416(4) Uani 1 1 d . .
N006 N 0.23832(13) 0.40333(9) 0.57322(10) 0.0273(3) Uani 1 1 d . .
C007 C 0.39515(16) 0.53457(11) 0.60604(12) 0.0256(4) Uani 1 1 d . .
C008 C 0.51182(16) 0.48103(11) 0.63609(12) 0.0267(4) Uani 1 1 d . .
C009 C 0.45759(16) 0.31051(11) 0.65158(12) 0.0268(4) Uani 1 1 d . .
C00A C 0.39857(16) 0.62518(11) 0.64380(13) 0.0274(4) Uani 1 1 d . .
C00B C 0.46704(17) 0.13961(12) 0.65558(13) 0.0300(4) Uani 1 1 d . .
H00B H 0.5300 0.1459 0.7235 0.036 Uiso 1 1 calc R .
C00C C 0.43412(17) 0.05333(12) 0.61121(14) 0.0309(4) Uani 1 1 d . .
C00D C 0.30849(17) 0.20936(12) 0.49882(12) 0.0282(4) Uani 1 1 d . .
C00E C 0.40519(16) 0.21951(12) 0.59802(12) 0.0266(4) Uani 1 1 d . .
C00F C 0.27721(17) 0.11884(12) 0.45646(13) 0.0308(4) Uani 1 1 d . .
H00F H 0.2120 0.1103 0.3898 0.037 Uiso 1 1 calc R .
C00G C 0.26868(16) 0.49216(11) 0.53284(12) 0.0277(4) Uani 1 1 d . .
H00A H 0.1951 0.5369 0.5221 0.033 Uiso 1 1 calc R .
H00C H 0.2772 0.4807 0.4654 0.033 Uiso 1 1 calc R .
C00H C 0.62960(16) 0.60880(12) 0.74540(13) 0.0310(4) Uani 1 1 d . .
H00H H 0.7094 0.6331 0.7937 0.037 Uiso 1 1 calc R .
C00I C 0.62662(16) 0.51899(12) 0.70548(13) 0.0298(4) Uani 1 1 d . .
H00I H 0.7054 0.4828 0.7264 0.036 Uiso 1 1 calc R .
C00J C 0.50902(16) 0.38290(12) 0.59499(13) 0.0281(4) Uani 1 1 d . .
H00D H 0.5995 0.3651 0.6006 0.034 Uiso 1 1 calc R .
H00E H 0.4524 0.3821 0.5211 0.034 Uiso 1 1 calc R .
C00K C 0.34230(17) 0.04323(12) 0.51284(13) 0.0301(4) Uani 1 1 d . .
C00L C 0.51626(17) 0.66238(12) 0.71454(13) 0.0301(4) Uani 1 1 d . .
C00M C 0.22570(19) 0.28892(12) 0.43594(13) 0.0355(4) Uani 1 1 d . .
H00G H 0.1612 0.2628 0.3715 0.043 Uiso 1 1 calc R .
H00J H 0.2840 0.3325 0.4168 0.043 Uiso 1 1 calc R .
C00N C 0.15075(16) 0.34439(12) 0.49172(14) 0.0352(4) Uani 1 1 d . .
H00K H 0.0834 0.3843 0.4413 0.042 Uiso 1 1 calc R .
H00L H 0.1043 0.3000 0.5217 0.042 Uiso 1 1 calc R .
C00O C 0.1884(2) 0.42082(14) 0.65560(16) 0.0409(5) Uani 1 1 d . .
H00M H 0.2542 0.4563 0.7108 0.061 Uiso 1 1 calc GR .
H00N H 0.1712 0.3608 0.6829 0.061 Uiso 1 1 calc GR .
H00O H 0.1063 0.4570 0.6286 0.061 Uiso 1 1 calc GR .
C00P C 0.40602(19) -0.09992(13) 0.57650(15) 0.0391(5) Uani 1 1 d . .
H00P H 0.4637 -0.1468 0.5612 0.047 Uiso 1 1 calc R .
H00Q H 0.3458 -0.1332 0.6040 0.047 Uiso 1 1 calc R .
C00Q C 0.2195(2) 0.69180(15) 0.67854(18) 0.0508(6) Uani 1 1 d . .
H00R H 0.1561 0.7436 0.6559 0.076 Uiso 1 1 calc GR .
H00S H 0.2835 0.7054 0.7475 0.076 Uiso 1 1 calc GR .
H00T H 0.1724 0.6336 0.6805 0.076 Uiso 1 1 calc GR .
C00R C 0.6265(2) 0.79387(16) 0.81512(19) 0.0571(6) Uani 1 1 d . .
H00U H 0.6920 0.7939 0.7817 0.086 Uiso 1 1 calc GR .
H00V H 0.6608 0.7580 0.8794 0.086 Uiso 1 1 calc GR .
H00W H 0.6088 0.8586 0.8302 0.086 Uiso 1 1 calc GR .
C1 C -0.0545(3) -0.0260(3) 0.4136(2) 0.0954(11) Uani 1 1 d . .
C2 C 0.0284(3) -0.0822(2) 0.5032(3) 0.0969(11) Uani 1 1 d . .
O3 O -0.1283(4) 0.0432(3) 0.4233(3) 0.0776(11) Uani 0.5 1 d . P

loop_
_atom_site_aniso_label
_atom_site_aniso_U_11
_atom_site_aniso_U_22
_atom_site_aniso_U_33
_atom_site_aniso_U_23
_atom_site_aniso_U_13
_atom_site_aniso_U_12
O001 0.0413(7) 0.0293(7) 0.0243(6) 0.0019(5) 0.0035(5) -0.0004(5)
O002 0.0300(6) 0.0282(7) 0.0458(7) 0.0012(5) 0.0055(6) 0.0056(5)
O003 0.0467(8) 0.0248(7) 0.0425(7) -0.0051(5) 0.0102(6) 0.0004(5)
O004 0.0469(8) 0.0233(7) 0.0449(8) 0.0034(5) 0.0050(6) 0.0043(5)
O005 0.0354(7) 0.0276(7) 0.0520(8) -0.0081(6) 0.0040(6) -0.0045(5)
N006 0.0237(7) 0.0246(7) 0.0302(7) 0.0018(6) 0.0055(6) -0.0020(5)
C007 0.0252(8) 0.0252(8) 0.0257(8) 0.0051(6) 0.0084(7) -0.0020(6)
C008 0.0275(8) 0.0261(9) 0.0281(8) 0.0060(7) 0.0120(7) -0.0008(7)
C009 0.0238(8) 0.0269(9) 0.0255(8) 0.0035(7) 0.0038(7) 0.0039(6)
C00A 0.0247(8) 0.0257(8) 0.0311(9) 0.0047(7) 0.0091(7) 0.0005(7)
C00B 0.0300(9) 0.0287(9) 0.0273(8) 0.0017(7) 0.0056(7) -0.0003(7)
C00C 0.0316(9) 0.0264(9) 0.0351(9) 0.0053(7) 0.0123(7) 0.0037(7)
C00D 0.0297(8) 0.0285(9) 0.0254(8) 0.0005(7) 0.0087(7) -0.0006(7)
C00E 0.0271(8) 0.0266(9) 0.0254(8) 0.0014(7) 0.0087(7) 0.0006(6)
C00F 0.0307(9) 0.0314(9) 0.0275(8) -0.0026(7) 0.0070(7) -0.0011(7)
C00G 0.0262(8) 0.0239(8) 0.0282(8) 0.0037(7) 0.0041(7) 0.0011(6)
C00H 0.0242(8) 0.0321(9) 0.0321(9) 0.0035(7) 0.0046(7) -0.0068(7)
C00I 0.0241(8) 0.0318(9) 0.0331(9) 0.0075(7) 0.0097(7) 0.0012(7)
C00J 0.0238(8) 0.0285(9) 0.0313(9) 0.0028(7) 0.0091(7) 0.0026(7)
C00K 0.0324(9) 0.0255(9) 0.0340(9) -0.0036(7) 0.0140(8) -0.0027(7)
C00L 0.0318(9) 0.0246(9) 0.0321(9) 0.0014(7) 0.0094(7) -0.0042(7)
C00M 0.0387(10) 0.0303(10) 0.0259(8) 0.0002(7) -0.0022(7) -0.0010(8)
C00N 0.0243(8) 0.0269(9) 0.0431(10) 0.0015(8) -0.0014(8) 0.0003(7)
C00O 0.0430(11) 0.0364(10) 0.0494(11) 0.0031(9) 0.0242(9) -0.0030(8)
C00P 0.0386(10) 0.0244(9) 0.0517(12) 0.0006(8) 0.0132(9) 0.0001(7)
C00Q 0.0344(10) 0.0484(13) 0.0694(14) -0.0179(11) 0.0183(10) 0.0029(9)
C00R 0.0484(12) 0.0391(12) 0.0634(14) -0.0141(10) -0.0046(11) -0.0086(9)
C1 0.081(2) 0.156(4) 0.0596(17) -0.014(2) 0.0371(16) 0.014(2)
C2 0.0592(18) 0.087(2) 0.139(3) 0.004(2) 0.029(2) -0.0108(16)
O3 0.085(3) 0.094(3) 0.056(2) 0.018(2) 0.029(2) 0.013(2)

loop_
_atom_type_symbol
_atom_type_description
_atom_type_scat_dispersion_real
_atom_type_scat_dispersion_imag
_atom_type_scat_source
C C 0.0033 0.0016 'International Tables Vol C Tables 4.2.6.8 and 6.1.1.4'
H H 0.0000 0.0000 'International Tables Vol C Tables 4.2.6.8 and 6.1.1.4'
N N 0.0061 0.0033 'International Tables Vol C Tables 4.2.6.8 and 6.1.1.4'
O O 0.0106 0.0060 'International Tables Vol C Tables 4.2.6.8 and 6.1.1.4'

loop_
_geom_angle_atom_site_label_1
_geom_angle_atom_site_label_2
_geom_angle_atom_site_label_3
_geom_angle
_geom_angle_site_symmetry_1
_geom_angle_site_symmetry_3
C00A O002 C00Q 114.18(14) . .
C00K O003 C00P 105.46(13) . .
C00C O004 C00P 104.99(14) . .
C00L O005 C00R 117.12(15) . .
C00N N006 C00G 111.86(13) . .
C00N N006 C00O 112.87(14) . .
C00O N006 C00G 110.63(14) . .
C008 C007 C00G 119.07(15) . .
C00A C007 C008 119.54(15) . .
C00A C007 C00G 121.39(14) . .
C007 C008 C00J 119.83(14) . .
C00I C008 C007 118.95(15) . .
C00I C008 C00J 121.19(15) . .
O001 C009 C00E 120.26(15) . .
O001 C009 C00J 119.80(15) . .
C00E C009 C00J 118.20(14) . .
O002 C00A C007 120.00(14) . .
O002 C00A C00L 119.33(15) . .
C007 C00A C00L 120.59(15) . .
C00C C00B H00B 120.8 . .
C00C C00B C00E 118.39(15) . .
C00E C00B H00B 120.8 . .
O004 C00C C00K 110.12(15) . .
C00B C00C O004 128.48(16) . .
C00B C00C C00K 121.38(16) . .
C00E C00D C00F 119.11(15) . .
C00E C00D C00M 124.56(15) . .
C00F C00D C00M 116.14(15) . .
C00B C00E C009 113.34(14) . .
C00D C00E C009 126.18(15) . .
C00D C00E C00B 120.43(15) . .
C00D C00F H00F 120.5 . .
C00K C00F C00D 118.94(15) . .
C00K C00F H00F 120.5 . .
N006 C00G C007 111.19(12) . .
N006 C00G H00A 109.4 . .
N006 C00G H00C 109.4 . .
C007 C00G H00A 109.4 . .
C007 C00G H00C 109.4 . .
H00A C00G H00C 108.0 . .
C00I C00H H00H 120.1 . .
C00L C00H H00H 120.1 . .
C00L C00H C00I 119.70(15) . .
C008 C00I C00H 121.62(16) . .
C008 C00I H00I 119.2 . .
C00H C00I H00I 119.2 . .
C008 C00J C009 113.17(14) . .
C008 C00J H00D 108.9 . .
C008 C00J H00E 108.9 . .
C009 C00J H00D 108.9 . .
C009 C00J H00E 108.9 . .
H00D C00J H00E 107.8 . .
O003 C00K C00C 109.84(15) . .
C00F C00K O003 128.46(16) . .
C00F C00K C00C 121.69(16) . .
O005 C00L C00A 115.65(15) . .
O005 C00L C00H 124.79(15) . .
C00H C00L C00A 119.56(16) . .
C00D C00M H00G 108.8 . .
C00D C00M H00J 108.8 . .
C00D C00M C00N 114.00(15) . .
H00G C00M H00J 107.6 . .
C00N C00M H00G 108.8 . .
C00N C00M H00J 108.8 . .
N006 C00N C00M 112.06(14) . .
N006 C00N H00K 109.2 . .
N006 C00N H00L 109.2 . .
C00M C00N H00K 109.2 . .
C00M C00N H00L 109.2 . .
H00K C00N H00L 107.9 . .
N006 C00O H00M 109.5 . .
N006 C00O H00N 109.5 . .
N006 C00O H00O 109.5 . .
H00M C00O H00N 109.5 . .
H00M C00O H00O 109.5 . .
H00N C00O H00O 109.5 . .
O003 C00P O004 107.77(14) . .
O003 C00P H00P 110.2 . .
O003 C00P H00Q 110.2 . .
O004 C00P H00P 110.2 . .
O004 C00P H00Q 110.2 . .
H00P C00P H00Q 108.5 . .
O002 C00Q H00R 109.5 . .
O002 C00Q H00S 109.5 . .
O002 C00Q H00T 109.5 . .
H00R C00Q H00S 109.5 . .
H00R C00Q H00T 109.5 . .
H00S C00Q H00T 109.5 . .
O005 C00R H00U 109.5 . .
O005 C00R H00V 109.5 . .
O005 C00R H00W 109.5 . .
H00U C00R H00V 109.5 . .
H00U C00R H00W 109.5 . .
H00V C00R H00W 109.5 . .
C2 C1 C2 90.8(2) . 3_556
O3 C1 C2 44.2(2) . 3_556
O3 C1 C2 122.0(3) . .
C1 C2 C1 89.2(2) . 3_556
O3 C2 C1 120.5(3) 3_556 .
O3 C2 C1 43.9(2) 3_556 3_556
C1 O3 C2 92.0(3) . 3_556

loop_
_geom_bond_atom_site_label_1
_geom_bond_atom_site_label_2
_geom_bond_distance
_geom_bond_site_symmetry_2
O001 C009 1.217(2) .
O002 C00A 1.381(2) .
O002 C00Q 1.436(3) .
O003 C00K 1.372(2) .
O003 C00P 1.432(2) .
O004 C00C 1.376(2) .
O004 C00P 1.439(2) .
O005 C00L 1.374(2) .
O005 C00R 1.422(2) .
N006 C00G 1.470(2) .
N006 C00N 1.455(2) .
N006 C00O 1.455(2) .
C007 C008 1.407(2) .
C007 C00A 1.389(2) .
C007 C00G 1.510(2) .
C008 C00I 1.382(2) .
C008 C00J 1.507(2) .
C009 C00E 1.501(2) .
C009 C00J 1.521(2) .
C00A C00L 1.406(2) .
C00B H00B 0.9500 .
C00B C00C 1.364(2) .
C00B C00E 1.414(2) .
C00C C00K 1.380(2) .
C00D C00E 1.409(2) .
C00D C00F 1.408(2) .
C00D C00M 1.514(2) .
C00F H00F 0.9500 .
C00F C00K 1.369(2) .
C00G H00A 0.9900 .
C00G H00C 0.9900 .
C00H H00H 0.9500 .
C00H C00I 1.391(2) .
C00H C00L 1.379(2) .
C00I H00I 0.9500 .
C00J H00D 0.9900 .
C00J H00E 0.9900 .
C00M H00G 0.9900 .
C00M H00J 0.9900 .
C00M C00N 1.531(3) .
C00N H00K 0.9900 .
C00N H00L 0.9900 .
C00O H00M 0.9800 .
C00O H00N 0.9800 .
C00O H00O 0.9800 .
C00P H00P 0.9900 .
C00P H00Q 0.9900 .
C00Q H00R 0.9800 .
C00Q H00S 0.9800 .
C00Q H00T 0.9800 .
C00R H00U 0.9800 .
C00R H00V 0.9800 .
C00R H00W 0.9800 .
C1 C2 1.887(5) 3_556
C1 C2 1.482(5) .
C1 O3 1.308(5) .
C2 C1 1.887(5) 3_556
C2 O3 1.315(5) 3_556
O3 C2 1.315(5) 3_556
